data_2017623
loop_
_publ_author_name
'Sun, Yu-Hui'
'Du, Zi-Yi'
'Zhang, Shi-Yong'
'He, Yan-Fang'
'Zhou, Zhong-Gao'

_publ_section_title
;
 Tris(1,10-phenanthroline-\k^2^<i>N</i>,<i>N</i>')cadmium(II)
 bis(perchlorate) 3.5-hydrate: a water chain stabilized by perchlorate
 anions
;
_journal_coeditor_code SK3355
_journal_issue 4
_journal_name_full 'Acta Crystallographica Section C'
_journal_page_first m104
_journal_page_last m106
_journal_paper_doi 10.1107/S0108270110004567
_journal_volume 66
_journal_year 2010
_chemical_formula_iupac '[Cd (C12 H8 N2)3] (Cl O4)2, 3.5H2 O'
_chemical_formula_moiety 'C36 H24 Cd N6 2+, 2(Cl O4 -), 3.5(H2 O)'
_chemical_formula_sum 'C36 H31 Cd Cl2 N6 O11.5'
_chemical_formula_weight 914.97
_chemical_name_systematic
;
Tris(1,10-phenanthroline-\k^2^<i>N</i>,<i>N</i>')cadmium(II) bis(perchlorate)
3.5-hydrate
;
_space_group_IT_number 15
_symmetry_cell_setting monoclinic
_symmetry_space_group_name_Hall '-C 2yc'
_symmetry_space_group_name_H-M 'C 1 2/c 1'
_atom_sites_solution_hydrogens geom
_atom_sites_solution_primary direct
_atom_sites_solution_secondary difmap
_audit_creation_method SHELXL-97
_cell_angle_alpha 90.00
_cell_angle_beta 121.3480(10)
_cell_angle_gamma 90.00
_cell_formula_units_Z 8
_cell_length_a 28.1954(15)
_cell_length_b 19.6534(11)
_cell_length_c 15.7245(9)
_cell_measurement_reflns_used 5668
_cell_measurement_temperature 296(2)
_cell_measurement_theta_max 22.42
_cell_measurement_theta_min 2.33
_cell_volume 7441.5(7)
_computing_cell_refinement 'SMART (Bruker, 2008)'
_computing_data_collection 'SMART (Bruker, 2008)'
_computing_data_reduction 'SAINT (Bruker, 2008)'
_computing_molecular_graphics
;
SHELXTL (Sheldrick, 2008) and DIAMOND (Brandenburg, 1999)
;
_computing_publication_material 'SHELXTL (Sheldrick, 2008)'
_computing_structure_refinement 'SHELXL97 (Sheldrick, 2008)'
_computing_structure_solution 'SHELXS97 (Sheldrick, 2008)'
_diffrn_ambient_temperature 296(2)
_diffrn_measured_fraction_theta_full 0.972
_diffrn_measured_fraction_theta_max 0.972
_diffrn_measurement_device_type 'Bruker SMART CCD area-detector'
_diffrn_measurement_method '\f and \w scans'
_diffrn_radiation_monochromator graphite
_diffrn_radiation_source 'fine-focus sealed tube'
_diffrn_radiation_type MoK\a
_diffrn_radiation_wavelength 0.71073
_diffrn_reflns_av_R_equivalents 0.0333
_diffrn_reflns_av_sigmaI/netI 0.0350
_diffrn_reflns_limit_h_max 33
_diffrn_reflns_limit_h_min -34
_diffrn_reflns_limit_k_max 24
_diffrn_reflns_limit_k_min -24
_diffrn_reflns_limit_l_max 19
_diffrn_reflns_limit_l_min -19
_diffrn_reflns_number 23241
_diffrn_reflns_theta_full 25.81
_diffrn_reflns_theta_max 25.81
_diffrn_reflns_theta_min 2.33
_exptl_absorpt_coefficient_mu 0.802
_exptl_absorpt_correction_T_max 0.7453
_exptl_absorpt_correction_T_min 0.6415
_exptl_absorpt_correction_type multi-scan
_exptl_absorpt_process_details '(SADABS; Bruker, 2008)'
_exptl_crystal_colour yellow
_exptl_crystal_density_diffrn 1.633
_exptl_crystal_density_method 'not measured'
_exptl_crystal_description block
_exptl_crystal_F_000 3704
_exptl_crystal_size_max 0.32
_exptl_crystal_size_mid 0.12
_exptl_crystal_size_min 0.06
_refine_diff_density_max 0.611
_refine_diff_density_min -0.526
_refine_ls_extinction_method none
_refine_ls_goodness_of_fit_ref 1.050
_refine_ls_hydrogen_treatment mixed
_refine_ls_matrix_type full
_refine_ls_number_parameters 532
_refine_ls_number_reflns 6960
_refine_ls_number_restraints 11
_refine_ls_restrained_S_all 1.049
_refine_ls_R_factor_all 0.0567
_refine_ls_R_factor_gt 0.0399
_refine_ls_shift/su_max 0.000
_refine_ls_shift/su_mean 0.000
_refine_ls_structure_factor_coef Fsqd
_refine_ls_weighting_details 'calc w=1/[\s^2^(Fo^2^)+(0.0529P)^2^+6.7195P] where P=(Fo^2^+2Fc^2^)/3'
_refine_ls_weighting_scheme calc
_refine_ls_wR_factor_gt 0.0991
_refine_ls_wR_factor_ref 0.1089
_reflns_number_gt 5256
_reflns_number_total 6960
_reflns_threshold_expression I>2\s(I)
_cod_data_source_file sk3355.cif
_cod_data_source_block I
_cod_original_sg_symbol_H-M 'C 2/c'
_cod_original_formula_sum 'C36 H31 Cd Cl2 N6 O11.50'
_cod_database_code 2017623
_cod_database_fobs_code 2017623

loop_
_symmetry_equiv_pos_as_xyz
'x, y, z'
'-x, y, -z+1/2'
'x+1/2, y+1/2, z'
'-x+1/2, y+1/2, -z+1/2'
'-x, -y, -z'
'x, -y, z-1/2'
'-x+1/2, -y+1/2, -z'
'x+1/2, -y+1/2, z-1/2'

loop_
_atom_site_type_symbol
_atom_site_label
_atom_site_fract_x
_atom_site_fract_y
_atom_site_fract_z
_atom_site_U_iso_or_equiv
_atom_site_adp_type
_atom_site_calc_flag
_atom_site_refinement_flags
_atom_site_occupancy
_atom_site_disorder_assembly
_atom_site_disorder_group
Cd Cd1 0.127101(10) 0.228290(13) 0.124590(18) 0.04709(11) Uani d . 1 . .
Cl Cl1 0.24764(4) 0.46305(5) 0.26160(8) 0.0665(3) Uani d . 1 . .
Cl Cl2 0.0000 0.25791(8) 0.7500 0.0639(4) Uani d S 1 . .
Cl Cl3 0.0000 0.16535(9) 0.2500 0.0823(5) Uani d S 1 . .
N N1 0.14409(12) 0.31211(14) 0.0383(2) 0.0484(7) Uani d . 1 . .
N N2 0.22167(11) 0.21882(14) 0.1621(2) 0.0462(7) Uani d . 1 . .
N N3 0.09694(12) 0.12747(14) 0.0325(2) 0.0501(7) Uani d . 1 . .
N N4 0.03039(12) 0.22849(15) 0.0332(2) 0.0504(7) Uani d . 1 . .
N N5 0.13207(12) 0.31042(15) 0.2411(2) 0.0507(7) Uani d . 1 . .
N N6 0.15441(12) 0.17408(16) 0.2763(2) 0.0545(7) Uani d . 1 . .
C C1 0.10605(17) 0.3563(2) -0.0245(3) 0.0605(10) Uani d . 1 . .
H H1A 0.0700 0.3526 -0.0376 0.073 Uiso calc R 1 . .
C C2 0.1178(2) 0.4077(2) -0.0714(3) 0.0697(12) Uani d . 1 . .
H H2A 0.0901 0.4374 -0.1152 0.084 Uiso calc R 1 . .
C C3 0.1701(2) 0.4140(2) -0.0526(3) 0.0683(11) Uani d . 1 . .
H H3A 0.1785 0.4482 -0.0835 0.082 Uiso calc R 1 . .
C C4 0.21179(17) 0.36911(18) 0.0135(3) 0.0550(9) Uani d . 1 . .
C C5 0.26730(19) 0.3725(2) 0.0355(3) 0.0672(11) Uani d . 1 . .
H H5A 0.2773 0.4070 0.0073 0.081 Uiso calc R 1 . .
C C6 0.30582(18) 0.3271(2) 0.0958(3) 0.0638(11) Uani d . 1 . .
H H6A 0.3419 0.3308 0.1091 0.077 Uiso calc R 1 . .
C C7 0.29176(14) 0.27298(18) 0.1401(3) 0.0506(9) Uani d . 1 . .
C C8 0.32955(16) 0.2224(2) 0.1999(3) 0.0618(10) Uani d . 1 . .
H H8A 0.3658 0.2235 0.2135 0.074 Uiso calc R 1 . .
C C9 0.31324(15) 0.1718(2) 0.2380(3) 0.0622(10) Uani d . 1 . .
H H9A 0.3378 0.1375 0.2767 0.075 Uiso calc R 1 . .
C C10 0.25906(15) 0.17250(19) 0.2179(3) 0.0538(9) Uani d . 1 . .
H H10A 0.2484 0.1382 0.2453 0.065 Uiso calc R 1 . .
C C11 0.23741(14) 0.26869(16) 0.1220(2) 0.0426(7) Uani d . 1 . .
C C12 0.19643(14) 0.31781(17) 0.0573(2) 0.0446(8) Uani d . 1 . .
C C13 0.12889(18) 0.0782(2) 0.0321(3) 0.0643(10) Uani d . 1 . .
H H13A 0.1672 0.0838 0.0709 0.077 Uiso calc R 1 . .
C C14 0.1090(2) 0.0196(2) -0.0219(4) 0.0857(14) Uani d . 1 . .
H H14A 0.1332 -0.0135 -0.0194 0.103 Uiso calc R 1 . .
C C15 0.0531(3) 0.0105(2) -0.0793(4) 0.0951(16) Uani d . 1 . .
H H15A 0.0388 -0.0287 -0.1174 0.114 Uiso calc R 1 . .
C C16 0.01704(19) 0.0607(2) -0.0808(3) 0.0707(12) Uani d . 1 . .
C C17 -0.0426(2) 0.0548(3) -0.1375(4) 0.0920(16) Uani d . 1 . .
H H17A -0.0589 0.0168 -0.1775 0.110 Uiso calc R 1 . .
C C18 -0.0748(2) 0.1027(3) -0.1339(4) 0.0874(15) Uani d . 1 . .
H H18A -0.1131 0.0967 -0.1693 0.105 Uiso calc R 1 . .
C C19 -0.05183(16) 0.1630(2) -0.0769(3) 0.0652(11) Uani d . 1 . .
C C20 -0.08400(18) 0.2150(3) -0.0718(3) 0.0803(14) Uani d . 1 . .
H H20A -0.1224 0.2106 -0.1057 0.096 Uiso calc R 1 . .
C C21 -0.05956(19) 0.2718(3) -0.0176(4) 0.0805(14) Uani d . 1 . .
H H21A -0.0809 0.3068 -0.0149 0.097 Uiso calc R 1 . .
C C22 -0.00244(17) 0.2767(2) 0.0336(3) 0.0654(11) Uani d . 1 . .
H H22A 0.0140 0.3159 0.0705 0.078 Uiso calc R 1 . .
C C23 0.00612(14) 0.17196(19) -0.0223(2) 0.0499(8) Uani d . 1 . .
C C24 0.04121(15) 0.11895(18) -0.0232(2) 0.0495(8) Uani d . 1 . .
C C25 0.12016(16) 0.3761(2) 0.2246(3) 0.0604(10) Uani d . 1 . .
H H25A 0.1069 0.3930 0.1609 0.073 Uiso calc R 1 . .
C C26 0.12651(18) 0.4208(2) 0.2980(3) 0.0709(12) Uani d . 1 . .
H H26A 0.1170 0.4664 0.2830 0.085 Uiso calc R 1 . .
C C27 0.14660(17) 0.3977(2) 0.3912(3) 0.0691(11) Uani d . 1 . .
H H27A 0.1514 0.4275 0.4411 0.083 Uiso calc R 1 . .
C C28 0.16028(15) 0.3290(2) 0.4130(3) 0.0588(10) Uani d . 1 . .
C C29 0.18277(17) 0.3013(3) 0.5104(3) 0.0708(12) Uani d . 1 . .
H H29A 0.1886 0.3299 0.5621 0.085 Uiso calc R 1 . .
C C30 0.19570(17) 0.2354(3) 0.5295(3) 0.0698(12) Uani d . 1 . .
H H30A 0.2111 0.2192 0.5941 0.084 Uiso calc R 1 . .
C C31 0.18593(15) 0.1893(2) 0.4506(3) 0.0617(10) Uani d . 1 . .
C C32 0.19790(18) 0.1200(3) 0.4651(4) 0.0752(13) Uani d . 1 . .
H H32A 0.2130 0.1014 0.5284 0.090 Uiso calc R 1 . .
C C33 0.18769(19) 0.0791(2) 0.3871(4) 0.0786(13) Uani d . 1 . .
H H33A 0.1955 0.0328 0.3964 0.094 Uiso calc R 1 . .
C C34 0.16529(19) 0.1086(2) 0.2933(3) 0.0680(11) Uani d . 1 . .
H H34A 0.1576 0.0806 0.2399 0.082 Uiso calc R 1 . .
C C35 0.16442(14) 0.21519(19) 0.3535(3) 0.0498(9) Uani d . 1 . .
C C36 0.15206(14) 0.28669(18) 0.3350(3) 0.0488(8) Uani d . 1 . .
O O1 0.24582(15) 0.49883(16) 0.3388(2) 0.0908(10) Uani d . 1 . .
O O2 0.29708(19) 0.4772(2) 0.2654(4) 0.1428(17) Uani d . 1 . .
O O3 0.2459(2) 0.39283(19) 0.2750(3) 0.1343(17) Uani d . 1 . .
O O4 0.2037(2) 0.4800(4) 0.1712(3) 0.192(3) Uani d . 1 . .
O O5 0.01930(15) 0.2976(2) 0.6997(3) 0.1042(12) Uani d . 1 . .
O O6 0.04525(18) 0.2184(2) 0.8220(3) 0.1268(16) Uani d . 1 . .
O O7 0.0179(3) 0.1279(3) 0.1995(6) 0.225(4) Uani d . 1 . .
O O8 0.0428(2) 0.2075(5) 0.3064(6) 0.261(5) Uani d . 1 . .
O O1W 0.0478(3) 0.5682(2) 0.1695(4) 0.1402(17) Uani d D 1 . .
H H1WA 0.035(4) 0.568(4) 0.1069(15) 0.210 Uiso d D 1 . .
H H1WB 0.038(4) 0.605(2) 0.185(5) 0.210 Uiso d D 1 . .
O O2W 0.1041(2) 0.5542(3) 0.0732(4) 0.1416(17) Uani d D 1 . .
H H2WA 0.0746(19) 0.542(4) 0.019(4) 0.212 Uiso d D 1 . .
H H2WB 0.128(2) 0.523(3) 0.088(6) 0.212 Uiso d D 1 . .
O O3W -0.0216(2) 0.4588(3) 0.1158(4) 0.160(2) Uani d D 1 . .
H H3WA -0.012(4) 0.429(3) 0.161(5) 0.240 Uiso d D 1 . .
H H3WB 0.000(3) 0.493(3) 0.140(6) 0.240 Uiso d D 1 . .
O O4W 0.0000 0.3506(3) 0.2500 0.1211(19) Uani d SD 1 . .
H H4WA 0.0282(7) 0.3255(10) 0.269(6) 0.182 Uiso d D 1 . .

loop_
_atom_site_aniso_label
_atom_site_aniso_U_11
_atom_site_aniso_U_22
_atom_site_aniso_U_33
_atom_site_aniso_U_12
_atom_site_aniso_U_13
_atom_site_aniso_U_23
Cd1 0.04305(16) 0.04780(16) 0.04896(17) 0.00097(11) 0.02291(12) 0.00043(11)
Cl1 0.0637(6) 0.0694(7) 0.0631(6) -0.0072(5) 0.0306(5) -0.0049(5)
Cl2 0.0673(9) 0.0694(9) 0.0620(8) 0.000 0.0385(7) 0.000
Cl3 0.0965(13) 0.0696(10) 0.0809(11) 0.000 0.0463(10) 0.000
N1 0.0478(16) 0.0498(17) 0.0422(15) 0.0030(14) 0.0195(13) 0.0021(13)
N2 0.0435(15) 0.0480(17) 0.0428(15) 0.0018(13) 0.0193(13) -0.0001(12)
N3 0.0481(16) 0.0493(17) 0.0555(17) 0.0043(14) 0.0288(14) 0.0010(13)
N4 0.0435(15) 0.0572(19) 0.0524(17) 0.0056(14) 0.0263(14) 0.0033(14)
N5 0.0483(16) 0.0491(18) 0.0535(18) -0.0045(14) 0.0255(14) -0.0044(14)
N6 0.0538(18) 0.0582(19) 0.0579(19) 0.0020(15) 0.0337(15) 0.0065(15)
C1 0.058(2) 0.063(2) 0.053(2) 0.010(2) 0.0241(19) 0.0063(19)
C2 0.084(3) 0.059(3) 0.058(2) 0.015(2) 0.032(2) 0.0134(19)
C3 0.099(3) 0.047(2) 0.072(3) 0.010(2) 0.053(3) 0.0124(19)
C4 0.077(3) 0.044(2) 0.054(2) -0.0056(19) 0.041(2) -0.0057(16)
C5 0.083(3) 0.055(2) 0.085(3) -0.017(2) 0.059(3) -0.009(2)
C6 0.064(2) 0.064(3) 0.081(3) -0.016(2) 0.050(2) -0.014(2)
C7 0.0435(18) 0.062(2) 0.0467(19) -0.0070(17) 0.0237(16) -0.0149(17)
C8 0.044(2) 0.077(3) 0.062(2) -0.0036(19) 0.0257(19) -0.012(2)
C9 0.048(2) 0.074(3) 0.051(2) 0.014(2) 0.0172(18) 0.0038(19)
C10 0.053(2) 0.057(2) 0.046(2) 0.0099(18) 0.0221(17) 0.0082(16)
C11 0.0457(18) 0.0447(19) 0.0403(18) -0.0047(15) 0.0243(15) -0.0076(14)
C12 0.0514(19) 0.0430(18) 0.0418(18) -0.0036(15) 0.0260(16) -0.0062(14)
C13 0.067(2) 0.059(2) 0.075(3) 0.007(2) 0.043(2) -0.003(2)
C14 0.098(4) 0.067(3) 0.102(4) 0.006(3) 0.059(3) -0.017(3)
C15 0.129(5) 0.058(3) 0.102(4) -0.015(3) 0.063(4) -0.026(3)
C16 0.077(3) 0.063(3) 0.064(3) -0.015(2) 0.031(2) -0.006(2)
C17 0.084(4) 0.088(4) 0.080(3) -0.037(3) 0.027(3) -0.021(3)
C18 0.061(3) 0.102(4) 0.078(3) -0.025(3) 0.021(2) 0.003(3)
C19 0.044(2) 0.088(3) 0.058(2) -0.005(2) 0.0226(19) 0.015(2)
C20 0.041(2) 0.125(4) 0.071(3) 0.013(3) 0.027(2) 0.023(3)
C21 0.058(3) 0.103(4) 0.083(3) 0.024(3) 0.038(2) 0.013(3)
C22 0.057(2) 0.075(3) 0.064(3) 0.015(2) 0.031(2) 0.003(2)
C23 0.0439(18) 0.062(2) 0.0427(19) -0.0020(17) 0.0216(16) 0.0066(16)
C24 0.050(2) 0.051(2) 0.0474(19) -0.0046(17) 0.0252(17) 0.0030(15)
C25 0.063(2) 0.054(2) 0.061(2) -0.0034(19) 0.030(2) -0.0064(18)
C26 0.068(3) 0.059(2) 0.082(3) -0.002(2) 0.036(2) -0.015(2)
C27 0.064(3) 0.075(3) 0.069(3) -0.010(2) 0.035(2) -0.023(2)
C28 0.046(2) 0.080(3) 0.053(2) -0.0098(19) 0.0274(18) -0.0136(19)
C29 0.056(2) 0.106(4) 0.058(3) -0.016(3) 0.036(2) -0.017(2)
C30 0.049(2) 0.115(4) 0.046(2) -0.013(2) 0.0253(19) 0.002(2)
C31 0.045(2) 0.083(3) 0.061(2) -0.002(2) 0.0307(19) 0.014(2)
C32 0.062(3) 0.096(4) 0.071(3) 0.002(2) 0.037(2) 0.031(3)
C33 0.084(3) 0.071(3) 0.094(3) 0.007(2) 0.055(3) 0.027(3)
C34 0.083(3) 0.059(3) 0.077(3) 0.004(2) 0.052(2) 0.010(2)
C35 0.0366(17) 0.067(2) 0.049(2) -0.0054(16) 0.0247(16) 0.0024(17)
C36 0.0365(17) 0.060(2) 0.052(2) -0.0072(16) 0.0245(16) -0.0036(16)
O1 0.112(3) 0.081(2) 0.085(2) -0.0112(19) 0.056(2) -0.0254(18)
O2 0.125(3) 0.146(4) 0.203(5) -0.042(3) 0.118(4) -0.032(4)
O3 0.220(5) 0.070(2) 0.152(4) -0.035(3) 0.125(4) -0.031(2)
O4 0.153(4) 0.287(7) 0.074(3) 0.123(5) 0.016(3) 0.005(3)
O5 0.101(3) 0.118(3) 0.103(3) -0.008(2) 0.060(2) 0.033(2)
O6 0.124(3) 0.142(4) 0.129(3) 0.062(3) 0.077(3) 0.065(3)
O7 0.323(9) 0.179(5) 0.298(8) -0.115(6) 0.249(8) -0.139(6)
O8 0.096(4) 0.345(10) 0.288(8) -0.050(5) 0.061(5) -0.198(8)
O1W 0.177(5) 0.097(3) 0.149(4) 0.012(3) 0.087(4) -0.014(3)
O2W 0.118(4) 0.134(4) 0.139(4) 0.029(3) 0.043(3) -0.011(3)
O3W 0.136(4) 0.143(5) 0.146(4) -0.007(3) 0.035(3) 0.039(3)
O4W 0.131(5) 0.087(4) 0.164(6) 0.000 0.090(5) 0.000

loop_
_atom_type_symbol
_atom_type_description
_atom_type_scat_dispersion_real
_atom_type_scat_dispersion_imag
_atom_type_scat_source
C C 0.0033 0.0016 'International Tables Vol C Tables 4.2.6.8 and 6.1.1.4'
H H 0.0000 0.0000 'International Tables Vol C Tables 4.2.6.8 and 6.1.1.4'
N N 0.0061 0.0033 'International Tables Vol C Tables 4.2.6.8 and 6.1.1.4'
O O 0.0106 0.0060 'International Tables Vol C Tables 4.2.6.8 and 6.1.1.4'
Cl Cl 0.1484 0.1585 'International Tables Vol C Tables 4.2.6.8 and 6.1.1.4'
Cd Cd -0.8075 1.2024 'International Tables Vol C Tables 4.2.6.8 and 6.1.1.4'

loop_
_geom_angle_atom_site_label_1
_geom_angle_atom_site_label_2
_geom_angle_atom_site_label_3
_geom_angle_site_symmetry_1
_geom_angle_site_symmetry_3
_geom_angle
_geom_angle_publ_flag
N4 Cd1 N1 . . 99.70(10) ?
N4 Cd1 N3 . . 71.79(10) ?
N1 Cd1 N3 . . 110.88(10) ?
N4 Cd1 N6 . . 106.72(10) ?
N1 Cd1 N6 . . 148.46(10) ?
N3 Cd1 N6 . . 93.79(10) ?
N4 Cd1 N5 . . 93.13(10) ?
N1 Cd1 N5 . . 91.19(10) ?
N3 Cd1 N5 . . 154.75(10) ?
N6 Cd1 N5 . . 70.74(10) ?
N4 Cd1 N2 . . 159.81(10) ?
N1 Cd1 N2 . . 70.31(10) ?
N3 Cd1 N2 . . 94.90(9) ?
N6 Cd1 N2 . . 88.85(10) ?
N5 Cd1 N2 . . 104.32(9) ?
O4 Cl1 O2 . . 110.1(4) ?
O4 Cl1 O3 . . 108.4(4) ?
O2 Cl1 O3 . . 107.6(3) ?
O4 Cl1 O1 . . 110.7(3) ?
O2 Cl1 O1 . . 110.1(3) ?
O3 Cl1 O1 . . 109.7(2) ?
O5 Cl2 O5 . 2_556 112.6(4) ?
O5 Cl2 O6 . 2_556 107.7(2) ?
O5 Cl2 O6 2_556 2_556 107.6(2) ?
O5 Cl2 O6 . . 107.6(2) ?
O5 Cl2 O6 2_556 . 107.7(2) ?
O6 Cl2 O6 2_556 . 113.6(4) ?
O8 Cl3 O8 2 . 104.1(8) ?
O8 Cl3 O7 2 2 103.9(4) ?
O8 Cl3 O7 . 2 115.2(5) ?
O8 Cl3 O7 2 . 115.2(5) ?
O8 Cl3 O7 . . 103.9(4) ?
O7 Cl3 O7 2 . 114.4(6) ?
C1 N1 C12 . . 118.3(3) ?
C1 N1 Cd1 . . 124.1(3) ?
C12 N1 Cd1 . . 117.5(2) ?
C10 N2 C11 . . 117.7(3) ?
C10 N2 Cd1 . . 127.7(2) ?
C11 N2 Cd1 . . 114.6(2) ?
C13 N3 C24 . . 118.0(3) ?
C13 N3 Cd1 . . 126.4(3) ?
C24 N3 Cd1 . . 115.6(2) ?
C22 N4 C23 . . 117.9(3) ?
C22 N4 Cd1 . . 126.5(3) ?
C23 N4 Cd1 . . 115.6(2) ?
C25 N5 C36 . . 117.7(3) ?
C25 N5 Cd1 . . 126.9(3) ?
C36 N5 Cd1 . . 115.3(2) ?
C34 N6 C35 . . 118.7(3) ?
C34 N6 Cd1 . . 124.6(3) ?
C35 N6 Cd1 . . 116.4(2) ?
N1 C1 C2 . . 123.0(4) ?
N1 C1 H1A . . 118.5 ?
C2 C1 H1A . . 118.5 ?
C3 C2 C1 . . 119.0(4) ?
C3 C2 H2A . . 120.5 ?
C1 C2 H2A . . 120.5 ?
C2 C3 C4 . . 120.2(4) ?
C2 C3 H3A . . 119.9 ?
C4 C3 H3A . . 119.9 ?
C3 C4 C12 . . 117.4(4) ?
C3 C4 C5 . . 123.0(4) ?
C12 C4 C5 . . 119.7(4) ?
C6 C5 C4 . . 121.7(4) ?
C6 C5 H5A . . 119.1 ?
C4 C5 H5A . . 119.1 ?
C5 C6 C7 . . 120.6(4) ?
C5 C6 H6A . . 119.7 ?
C7 C6 H6A . . 119.7 ?
C8 C7 C11 . . 117.5(3) ?
C8 C7 C6 . . 123.1(4) ?
C11 C7 C6 . . 119.5(3) ?
C9 C8 C7 . . 120.1(4) ?
C9 C8 H8A . . 120.0 ?
C7 C8 H8A . . 120.0 ?
C8 C9 C10 . . 118.5(4) ?
C8 C9 H9A . . 120.8 ?
C10 C9 H9A . . 120.8 ?
N2 C10 C9 . . 124.1(4) ?
N2 C10 H10A . . 118.0 ?
C9 C10 H10A . . 118.0 ?
N2 C11 C7 . . 122.2(3) ?
N2 C11 C12 . . 118.4(3) ?
C7 C11 C12 . . 119.4(3) ?
N1 C12 C4 . . 122.0(3) ?
N1 C12 C11 . . 118.9(3) ?
C4 C12 C11 . . 119.1(3) ?
N3 C13 C14 . . 124.0(4) ?
N3 C13 H13A . . 118.0 ?
C14 C13 H13A . . 118.0 ?
C15 C14 C13 . . 118.8(4) ?
C15 C14 H14A . . 120.6 ?
C13 C14 H14A . . 120.6 ?
C14 C15 C16 . . 119.8(4) ?
C14 C15 H15A . . 120.1 ?
C16 C15 H15A . . 120.1 ?
C24 C16 C15 . . 117.3(4) ?
C24 C16 C17 . . 119.0(4) ?
C15 C16 C17 . . 123.7(5) ?
C18 C17 C16 . . 121.4(5) ?
C18 C17 H17A . . 119.3 ?
C16 C17 H17A . . 119.3 ?
C17 C18 C19 . . 121.3(4) ?
C17 C18 H18A . . 119.4 ?
C19 C18 H18A . . 119.4 ?
C20 C19 C23 . . 117.2(4) ?
C20 C19 C18 . . 123.3(4) ?
C23 C19 C18 . . 119.6(4) ?
C21 C20 C19 . . 120.4(4) ?
C21 C20 H20A . . 119.8 ?
C19 C20 H20A . . 119.8 ?
C20 C21 C22 . . 118.8(4) ?
C20 C21 H21A . . 120.6 ?
C22 C21 H21A . . 120.6 ?
N4 C22 C21 . . 123.6(4) ?
N4 C22 H22A . . 118.2 ?
C21 C22 H22A . . 118.2 ?
N4 C23 C19 . . 122.1(4) ?
N4 C23 C24 . . 118.6(3) ?
C19 C23 C24 . . 119.3(4) ?
N3 C24 C16 . . 122.1(4) ?
N3 C24 C23 . . 118.4(3) ?
C16 C24 C23 . . 119.5(4) ?
N5 C25 C26 . . 123.0(4) ?
N5 C25 H25A . . 118.5 ?
C26 C25 H25A . . 118.5 ?
C27 C26 C25 . . 119.4(4) ?
C27 C26 H26A . . 120.3 ?
C25 C26 H26A . . 120.3 ?
C26 C27 C28 . . 120.0(4) ?
C26 C27 H27A . . 120.0 ?
C28 C27 H27A . . 120.0 ?
C36 C28 C27 . . 117.4(4) ?
C36 C28 C29 . . 119.6(4) ?
C27 C28 C29 . . 122.9(4) ?
C30 C29 C28 . . 121.8(4) ?
C30 C29 H29A . . 119.1 ?
C28 C29 H29A . . 119.1 ?
C29 C30 C31 . . 120.6(4) ?
C29 C30 H30A . . 119.7 ?
C31 C30 H30A . . 119.7 ?
C32 C31 C35 . . 117.4(4) ?
C32 C31 C30 . . 123.6(4) ?
C35 C31 C30 . . 119.0(4) ?
C33 C32 C31 . . 120.6(4) ?
C33 C32 H32A . . 119.7 ?
C31 C32 H32A . . 119.7 ?
C32 C33 C34 . . 118.2(4) ?
C32 C33 H33A . . 120.9 ?
C34 C33 H33A . . 120.9 ?
N6 C34 C33 . . 123.4(4) ?
N6 C34 H34A . . 118.3 ?
C33 C34 H34A . . 118.3 ?
N6 C35 C31 . . 121.6(4) ?
N6 C35 C36 . . 118.9(3) ?
C31 C35 C36 . . 119.5(4) ?
N5 C36 C28 . . 122.4(3) ?
N5 C36 C35 . . 118.3(3) ?
C28 C36 C35 . . 119.4(3) ?
H1WA O1W H1WB . . 109(7) ?
H2WA O2W H2WB . . 107(7) ?
H3WA O3W H3WB . . 109(7) ?

loop_
_geom_bond_atom_site_label_1
_geom_bond_atom_site_label_2
_geom_bond_site_symmetry_2
_geom_bond_distance
_geom_bond_publ_flag
Cd1 N4 . 2.329(3) yes
Cd1 N1 . 2.336(3) yes
Cd1 N3 . 2.338(3) yes
Cd1 N6 . 2.347(3) yes
Cd1 N5 . 2.390(3) yes
Cd1 N2 . 2.420(3) yes
Cl1 O4 . 1.355(4) ?
Cl1 O2 . 1.392(4) ?
Cl1 O3 . 1.401(4) ?
Cl1 O1 . 1.427(3) ?
Cl2 O5 . 1.407(3) ?
Cl2 O5 2_556 1.407(3) ?
Cl2 O6 2_556 1.417(4) ?
Cl2 O6 . 1.417(4) ?
Cl3 O8 2 1.347(6) ?
Cl3 O8 . 1.347(6) ?
Cl3 O7 2 1.359(5) ?
Cl3 O7 . 1.359(5) ?
N1 C1 . 1.334(4) ?
N1 C12 . 1.350(4) ?
N2 C10 . 1.322(4) ?
N2 C11 . 1.359(4) ?
N3 C13 . 1.326(5) ?
N3 C24 . 1.354(4) ?
N4 C22 . 1.326(5) ?
N4 C23 . 1.358(4) ?
N5 C25 . 1.325(5) ?
N5 C36 . 1.361(4) ?
N6 C34 . 1.318(5) ?
N6 C35 . 1.361(5) ?
C1 C2 . 1.389(6) ?
C1 H1A . 0.9300 ?
C2 C3 . 1.349(6) ?
C2 H2A . 0.9300 ?
C3 C4 . 1.404(5) ?
C3 H3A . 0.9300 ?
C4 C12 . 1.409(5) ?
C4 C5 . 1.418(6) ?
C5 C6 . 1.343(6) ?
C5 H5A . 0.9300 ?
C6 C7 . 1.436(5) ?
C6 H6A . 0.9300 ?
C7 C8 . 1.402(5) ?
C7 C11 . 1.407(5) ?
C8 C9 . 1.358(6) ?
C8 H8A . 0.9300 ?
C9 C10 . 1.390(5) ?
C9 H9A . 0.9300 ?
C10 H10A . 0.9300 ?
C11 C12 . 1.442(5) ?
C13 C14 . 1.365(6) ?
C13 H13A . 0.9300 ?
C14 C15 . 1.360(7) ?
C14 H14A . 0.9300 ?
C15 C16 . 1.407(7) ?
C15 H15A . 0.9300 ?
C16 C24 . 1.398(5) ?
C16 C17 . 1.442(7) ?
C17 C18 . 1.330(7) ?
C17 H17A . 0.9300 ?
C18 C19 . 1.422(7) ?
C18 H18A . 0.9300 ?
C19 C20 . 1.396(6) ?
C19 C23 . 1.406(5) ?
C20 C21 . 1.355(7) ?
C20 H20A . 0.9300 ?
C21 C22 . 1.379(6) ?
C21 H21A . 0.9300 ?
C22 H22A . 0.9300 ?
C23 C24 . 1.442(5) ?
C25 C26 . 1.386(5) ?
C25 H25A . 0.9300 ?
C26 C27 . 1.346(6) ?
C26 H26A . 0.9300 ?
C27 C28 . 1.398(6) ?
C27 H27A . 0.9300 ?
C28 C36 . 1.397(5) ?
C28 C29 . 1.426(6) ?
C29 C30 . 1.336(6) ?
C29 H29A . 0.9300 ?
C30 C31 . 1.442(6) ?
C30 H30A . 0.9300 ?
C31 C32 . 1.392(6) ?
C31 C35 . 1.412(5) ?
C32 C33 . 1.366(6) ?
C32 H32A . 0.9300 ?
C33 C34 . 1.394(6) ?
C33 H33A . 0.9300 ?
C34 H34A . 0.9300 ?
C35 C36 . 1.441(5) ?
O1W H1WA . 0.85(3) ?
O1W H1WB . 0.85(6) ?
O2W H2WA . 0.86(6) ?
O2W H2WB . 0.85(7) ?
O3W H3WA . 0.85(6) ?
O3W H3WB . 0.85(8) ?
O4W H4WA . 0.85(5) ?

loop_
_geom_hbond_atom_site_label_D
_geom_hbond_atom_site_label_H
_geom_hbond_atom_site_label_A
_geom_hbond_site_symmetry_A
_geom_hbond_distance_DH
_geom_hbond_distance_HA
_geom_hbond_distance_DA
_geom_hbond_angle_DHA
O1W H1WA O2W . 0.85(3) 2.30(9) 2.718(9) 111(7)
O1W H1WB O5 6_565 0.85(6) 2.03(6) 2.868(6) 167(8)
O2W H2WA O3W 5_565 0.86(6) 1.85(4) 2.667(7) 158(10)
O2W H2WB O4 . 0.85(7) 2.02(7) 2.808(6) 155(7)
O3W H3WA O4W . 0.85(6) 1.99(7) 2.831(7) 170(9)
O3W H3WB O1W . 0.85(8) 1.89(7) 2.728(8) 168(10)
O4W H4WA O8 . 0.85(5) 2.38(3) 3.006(11) 131(2)
